data_1568493
loop_
_publ_author_name
'Geers, Madeleine'
'Lee, Jie Yie'
'Ling, Sanliang'
'Fabelo, Oscar'
'Ca&#xf1;adillas-Delgado, Laura'
'Cliffe, Matthew J.'

_publ_section_title
;
 Non-collinear magnetism in the post-perovskite thiocyanate frameworks
 CsM(NCS)<sub>3</sub>.
;
_journal_issue 13
_journal_name_full 'Chemical science'
_journal_page_first 3531
_journal_page_last 3540
_journal_paper_doi 10.1039/d2sc06861c
_journal_volume 14
_journal_year 2023
_chemical_formula_moiety 'C6 Mn2 N6 S6, 2(Cs)'
_chemical_formula_sum 'C6 Cs2 Mn2 N6 S6'
_chemical_formula_weight 724.2
_chemical_name_systematic 'Caesium manganese trithiocyanate'
_chemical_properties_physical Moisture-sensitive,Hygroscopic
_space_group_IT_number 14
_space_group_name_Hall '-P 2yn'
_space_group_name_H-M_alt 'P 1 21/n 1'
_symmetry_cell_setting monoclinic
_symmetry_Int_Tables_number 14
_symmetry_space_group_name_Hall '-P 2yn'
_symmetry_space_group_name_H-M 'P 1 21/n 1'
_audit_update_record
;
2023-02-07 deposited with the CCDC.	2023-02-21 downloaded from the CCDC.
;
_cell_angle_alpha 90
_cell_angle_beta 95.9037(17)
_cell_angle_gamma 90
_cell_formula_units_Z 2
_cell_length_a 12.7661(3)
_cell_length_b 13.2731(4)
_cell_length_c 5.6588(2)
_cell_measurement_reflns_used 766
_cell_measurement_temperature 50
_cell_measurement_theta_max 62.19
_cell_measurement_theta_min 3.98
_cell_volume 953.77(5)
_diffrn_ambient_temperature 50
_diffrn_detector_area_resol_mean '1.56 mm vert. 2.5 mm hor.'
_diffrn_measured_fraction_theta_full 0.98
_diffrn_measured_fraction_theta_max 0.83
_diffrn_measurement_device_type 'D19 position-sensitive detector diffractometer'
_diffrn_measurement_method 'omega step-scans'
_diffrn_radiation_monochromator 'copper 331'
_diffrn_radiation_probe neutron
_diffrn_radiation_type neutron
_diffrn_radiation_wavelength 1.4551
_diffrn_reflns_av_R_equivalents 0.03
_diffrn_reflns_av_unetI/netI 0.0102
_diffrn_reflns_limit_h_max 14
_diffrn_reflns_limit_h_min -14
_diffrn_reflns_limit_k_max 15
_diffrn_reflns_limit_k_min -9
_diffrn_reflns_limit_l_max 6
_diffrn_reflns_limit_l_min -4
_diffrn_reflns_number 3875
_diffrn_reflns_theta_full 28.43
_diffrn_reflns_theta_max 60.74
_diffrn_reflns_theta_min 4.55
_diffrn_source 'neutron source'
_diffrn_source_power 55MW
_diffrn_source_type 'ILL High Flux Reactor, beam H11'
_exptl_absorpt_coefficient_mu 0.017
_exptl_crystal_colour green
_exptl_crystal_density_diffrn 2.5215
_exptl_crystal_description prism
_exptl_crystal_F_000 232.996
_exptl_crystal_recrystallization_method 'Re-crystallisation from solvent: Water'
_exptl_crystal_size_max 6.3
_exptl_crystal_size_mid 2.6
_exptl_crystal_size_min 1.1
_exptl_crystal_size_rad 3
_refine_ls_extinction_method none
_refine_ls_goodness_of_fit_gt 1.96
_refine_ls_goodness_of_fit_ref 1.96
_refine_ls_number_constraints 0
_refine_ls_number_parameters 103
_refine_ls_number_reflns 1432
_refine_ls_number_restraints 0
_refine_ls_R_factor_all 0.0355
_refine_ls_R_factor_gt 0.0347
_refine_ls_shift/su_max 0.0057
_refine_ls_shift/su_mean 0.0009
_refine_ls_structure_factor_coef F
_refine_ls_weighting_details w=1/(\s^2^(F)+0.0016F^2^)
_refine_ls_weighting_scheme sigma
_refine_ls_wR_factor_gt 0.0838
_refine_ls_wR_factor_ref 0.0848
_reflns_number_gt 1401
_reflns_number_total 1432
_reflns_threshold_expression I>3\s(I)
_cod_data_source_file d2sc06861c2.cif
_cod_data_source_block I_CCDC2
_cod_depositor_comments 'Adding full bibliography for 1568490--1568497.cif.'
_cod_database_code 1568493

loop_
_space_group_symop_id
_space_group_symop_operation_xyz
1 x,y,z
2 -x+1/2,y+1/2,-z+1/2
3 -x,-y,-z
4 x+1/2,-y+1/2,z+1/2

loop_
_atom_site_label
_atom_site_type_symbol
_atom_site_fract_x
_atom_site_fract_y
_atom_site_fract_z
_atom_site_adp_type
_atom_site_U_iso_or_equiv
_atom_site_site_symmetry_multiplicity
_atom_site_occupancy
_atom_site_calc_flag
_atom_site_refinement_flags
_atom_site_disorder_assembly
_atom_site_disorder_group
N2 N 0.41936(7) 0.44297(6) 0.28326(14) Uani 0.0111(3) 4 1 d . . .
N3 N 0.16785(7) 0.50635(6) -0.04820(15) Uani 0.0133(3) 4 1 d . . .
N1 N -0.03046(7) 0.59177(6) -0.31663(15) Uani 0.0124(3) 4 1 d . . .
C2 C 0.41797(10) 0.40555(8) 0.4703(2) Uani 0.0100(4) 4 1 d . . .
C1 C -0.00998(9) 0.62493(8) -0.49736(19) Uani 0.0095(4) 4 1 d . . .
C3 C 0.24120(9) 0.55242(8) -0.0915(2) Uani 0.0104(4) 4 1 d . . .
Cs1 Cs 0.21675(11) 0.27508(9) 0.1497(2) Uani 0.0099(5) 4 1 d . . .
S3 S 0.3433(2) 0.62129(19) -0.1514(5) Uani 0.0113(8) 4 1 d . . .
S1 S 0.0204(2) 0.67307(18) -0.7508(4) Uani 0.0088(8) 4 1 d . . .
S2 S 0.4167(2) 0.34834(17) 0.7254(4) Uani 0.0106(8) 4 1 d . . .
Mn1 Mn 0 0.5 0 Uani 0.0091(8) 2 1 d . . .
Mn2 Mn 0.5 0.5 0 Uani 0.0070(8) 2 1 d . . .

loop_
_atom_site_aniso_label
_atom_site_aniso_type_symbol
_atom_site_aniso_U_11
_atom_site_aniso_U_22
_atom_site_aniso_U_33
_atom_site_aniso_U_12
_atom_site_aniso_U_13
_atom_site_aniso_U_23
N2 N 0.0126(7) 0.0126(5) 0.0085(6) -0.0017(3) 0.0025(4) 0.0018(3)
N3 N 0.0106(7) 0.0139(5) 0.0159(6) -0.0012(3) 0.0037(4) 0.0007(3)
N1 N 0.0167(6) 0.0113(5) 0.0093(6) 0.0000(3) 0.0025(4) 0.0010(3)
C2 C 0.0129(8) 0.0093(6) 0.0078(7) -0.0004(4) 0.0012(5) -0.0006(4)
C1 C 0.0130(8) 0.0086(7) 0.0072(7) -0.0001(4) 0.0032(6) 0.0001(4)
C3 C 0.0080(8) 0.0111(6) 0.0123(7) -0.0005(4) 0.0022(6) -0.0001(4)
Cs1 Cs 0.0088(9) 0.0097(7) 0.0112(8) 0.0002(5) 0.0010(6) -0.0018(5)
S3 S 0.0113(16) 0.0088(12) 0.0139(14) 0.0002(9) 0.0012(12) 0.0040(10)
S1 S 0.0110(14) 0.0082(12) 0.0080(12) 0.0008(9) 0.0058(11) 0.0023(10)
S2 S 0.0180(17) 0.0055(11) 0.0083(13) -0.0014(9) 0.0017(12) 0.0017(10)
Mn1 Mn 0.0114(16) 0.0057(12) 0.0100(14) -0.0001(9) -0.0004(13) -0.0006(10)
Mn2 Mn 0.0078(16) 0.0101(13) 0.0040(13) -0.0009(9) 0.0042(12) 0.0002(10)

loop_
_atom_type_symbol
_atom_type_scat_length_neutron
_atom_type_scat_source
C 6.646 International_Tables_Vol_C
Cs 5.420 International_Tables_Vol_C
Mn -3.730 International_Tables_Vol_C
N 9.360 International_Tables_Vol_C
S 2.847 International_Tables_Vol_C

loop_
_exptl_crystal_face_index_h
_exptl_crystal_face_index_k
_exptl_crystal_face_index_l
_exptl_crystal_face_perp_dist
? ? ? ?

loop_
_geom_angle_atom_site_label_1
_geom_angle_atom_site_label_2
_geom_angle_atom_site_label_3
_geom_angle_site_symmetry_1
_geom_angle_site_symmetry_2
_geom_angle_site_symmetry_3
_geom_angle
_geom_angle_publ_flag
C2 N2 Cs1 . . . 80.96(7) ?
C2 N2 Mn2 . . . 152.12(8) ?
Cs1 N2 Mn2 . . . 118.40(4) ?
C3 N3 Cs1 . . . 115.52(8) ?
C3 N3 Mn1 . . . 149.81(8) ?
Cs1 N3 Mn1 . . . 94.31(4) ?
C1 N1 Cs1 . . 3_565 106.99(8) ?
C1 N1 Mn1 . . . 153.93(9) ?
Cs1 N1 Mn1 3_565 . . 98.20(4) ?
N2 C2 Cs1 . . . 79.48(7) ?
N2 C2 S2 . . . 177.36(13) ?
Cs1 C2 S2 . . . 99.01(10) ?
N1 C1 S1 . . . 179.09(13) ?
N3 C3 S3 . . . 178.14(13) ?
N2 Cs1 N3 . . . 65.43(3) ?
N2 Cs1 N1 . . 3_565 98.22(4) ?
N2 Cs1 C2 . . . 19.56(2) ?
N2 Cs1 Cs1 . . 1_554 98.18(4) ?
N2 Cs1 Cs1 . . 1_556 81.82(3) ?
N2 Cs1 S3 . . 2_544 130.71(7) ?
N2 Cs1 S3 . . 2_545 113.95(6) ?
N2 Cs1 S1 . . 2_544 62.75(5) ?
N2 Cs1 S1 . . 3_564 124.81(5) ?
N2 Cs1 Mn1 . . . 92.86(3) ?
N3 Cs1 N1 . . 3_565 57.59(3) ?
N3 Cs1 C2 . . . 79.44(4) ?
N3 Cs1 Cs1 . . 1_554 71.37(3) ?
N3 Cs1 Cs1 . . 1_556 108.63(4) ?
N3 Cs1 S3 . . 2_544 104.50(6) ?
N3 Cs1 S3 . . 2_545 137.49(6) ?
N3 Cs1 S1 . . 2_544 122.84(6) ?
N3 Cs1 S1 . . 3_564 59.98(5) ?
N3 Cs1 Mn1 . . . 32.18(2) ?
N1 Cs1 C2 3_565 . . 95.96(4) ?
N1 Cs1 Cs1 3_565 . 1_554 111.93(4) ?
N1 Cs1 Cs1 3_565 . 1_556 68.07(3) ?
N1 Cs1 S3 3_565 . 2_544 117.01(6) ?
N1 Cs1 S3 3_565 . 2_545 81.73(6) ?
N1 Cs1 S1 3_565 . 2_544 150.70(6) ?
N1 Cs1 S1 3_565 . 3_564 58.77(5) ?
N1 Cs1 Mn1 3_565 . . 31.570(19) ?
C2 Cs1 Cs1 . . 1_554 116.66(4) ?
C2 Cs1 Cs1 . . 1_556 63.34(3) ?
C2 Cs1 S3 . . 2_544 143.58(7) ?
C2 Cs1 S3 . . 2_545 94.39(5) ?
C2 Cs1 S1 . . 2_544 58.38(5) ?
C2 Cs1 S1 . . 3_564 139.01(6) ?
C2 Cs1 Mn1 . . . 101.14(3) ?
Cs1 Cs1 Cs1 1_554 . 1_556 180 ?
Cs1 Cs1 S3 1_554 . 2_544 38.48(5) ?
Cs1 Cs1 S3 1_554 . 2_545 143.24(5) ?
Cs1 Cs1 S1 1_554 . 2_544 93.60(5) ?
Cs1 Cs1 S1 1_554 . 3_564 57.79(5) ?
Cs1 Cs1 Mn1 1_554 . . 82.11(3) ?
Cs1 Cs1 S3 1_556 . 2_544 141.52(6) ?
Cs1 Cs1 S3 1_556 . 2_545 36.76(4) ?
Cs1 Cs1 S1 1_556 . 2_544 86.40(5) ?
Cs1 Cs1 S1 1_556 . 3_564 122.21(6) ?
Cs1 Cs1 Mn1 1_556 . . 97.89(3) ?
S3 Cs1 S3 2_544 . 2_545 104.76(7) ?
S3 Cs1 S1 2_544 . 2_544 91.84(7) ?
S3 Cs1 S1 2_544 . 3_564 60.85(6) ?
S3 Cs1 Mn1 2_544 . . 99.83(5) ?
S3 Cs1 S1 2_545 . 2_544 86.17(7) ?
S3 Cs1 S1 2_545 . 3_564 111.10(7) ?
S3 Cs1 Mn1 2_545 . . 112.18(6) ?
S1 Cs1 S1 2_544 . 3_564 150.12(7) ?
S1 Cs1 Mn1 2_544 . . 154.52(5) ?
S1 Cs1 Mn1 3_564 . . 40.16(4) ?
C3 S3 Cs1 . . 2_554 112.00(12) ?
C3 S3 Cs1 . . 2_555 85.21(11) ?
Cs1 S3 Cs1 2_554 . 2_555 104.76(7) ?
C1 S1 Cs1 . . 2_554 107.74(11) ?
C1 S1 Cs1 . . 3_564 110.86(12) ?
Cs1 S1 Cs1 2_554 . 3_564 136.52(8) ?
N3 Mn1 N3 . . 3_565 180 ?
N3 Mn1 N1 . . . 88.29(3) ?
N3 Mn1 N1 . . 3_565 91.71(3) ?
N3 Mn1 Cs1 . . . 53.51(3) ?
N3 Mn1 Cs1 . . 3_565 126.49(3) ?
N3 Mn1 N1 3_565 . . 91.71(3) ?
N3 Mn1 N1 3_565 . 3_565 88.29(3) ?
N3 Mn1 Cs1 3_565 . . 126.49(3) ?
N3 Mn1 Cs1 3_565 . 3_565 53.51(3) ?
N1 Mn1 N1 . . 3_565 180 ?
N1 Mn1 Cs1 . . . 129.77(3) ?
N1 Mn1 Cs1 . . 3_565 50.23(3) ?
N1 Mn1 Cs1 3_565 . . 50.23(3) ?
N1 Mn1 Cs1 3_565 . 3_565 129.77(3) ?
Cs1 Mn1 Cs1 . . 3_565 180 ?
N2 Mn2 N2 . . 3_665 180 ?

loop_
_geom_bond_atom_site_label_1
_geom_bond_atom_site_label_2
_geom_bond_site_symmetry_1
_geom_bond_site_symmetry_2
_geom_bond_distance
_geom_bond_publ_flag
N2 C2 . . 1.1710(14) ?
N2 Cs1 . . 3.4387(15) ?
N2 Mn2 . . 2.1311(8) ?
N3 C3 . . 1.1653(14) ?
N3 Cs1 . . 3.3051(15) ?
N3 Mn1 . . 2.1893(9) ?
N1 C1 . . 1.1675(14) ?
N1 Cs1 . 3_565 3.1832(17) ?
N1 Mn1 . . 2.1684(8) ?
C2 Cs1 . . 3.4540(17) ?
C2 S2 . . 1.633(3) ?
C1 S1 . . 1.652(3) ?
C3 S3 . . 1.656(3) ?
Cs1 Cs1 . 1_554 5.659(2) ?
Cs1 Cs1 . 1_556 5.659(2) ?
Cs1 S3 . 2_544 3.502(3) ?
Cs1 S3 . 2_545 3.641(3) ?
Cs1 S1 . 2_544 3.609(3) ?
Cs1 S1 . 3_564 3.651(3) ?
Cs1 Mn1 . . 4.0994(13) ?

loop_
_geom_hbond_atom_site_label_D
_geom_hbond_atom_site_label_H
_geom_hbond_atom_site_label_A
_geom_hbond_site_symmetry_D
_geom_hbond_site_symmetry_H
_geom_hbond_site_symmetry_A
_geom_hbond_distance_DH
_geom_hbond_distance_HA
_geom_hbond_distance_DA
_geom_hbond_angle_DHA
_geom_hbond_publ_flag
? ? ? ? ? ? ? ? ? ? ?

loop_
_geom_torsion_atom_site_label_1
_geom_torsion_atom_site_label_2
_geom_torsion_atom_site_label_3
_geom_torsion_atom_site_label_4
_geom_torsion_site_symmetry_1
_geom_torsion_site_symmetry_2
_geom_torsion_site_symmetry_3
_geom_torsion_site_symmetry_4
_geom_torsion
_geom_torsion_publ_flag
? ? ? ? ? ? ? ? ? ?

loop_
_restr_angle_atom_site_label_1
_restr_angle_site_symmetry_1
_restr_angle_atom_site_label_2
_restr_angle_site_symmetry_2
_restr_angle_atom_site_label_3
_restr_angle_site_symmetry_3
_restr_angle_target
_restr_angle_target_weight_param
? ? ? ? ? ? ? ?

loop_
_restr_distance_atom_site_label_1
_restr_distance_site_symmetry_1
_restr_distance_atom_site_label_2
_restr_distance_site_symmetry_2
_restr_distance_target
_restr_distance_target_weight_param
? ? ? ? ? ?

loop_
_restr_equal_angle_atom_site_label_1
_restr_equal_angle_site_symmetry_1
_restr_equal_angle_atom_site_label_2
_restr_equal_angle_site_symmetry_2
_restr_equal_angle_atom_site_label_3
_restr_equal_angle_site_symmetry_3
_restr_equal_angle_class_class_id
_restr_equal_angle_class_target_weight_param
? ? ? ? ? ? ? ?

loop_
_restr_equal_distance_atom_site_label_1
_restr_equal_distance_site_symmetry_1
_restr_equal_distance_atom_site_label_2
_restr_equal_distance_site_symmetry_2
_restr_equal_distance_class_class_id
_restr_equal_distance_class_target_weight_param
? ? ? ? ? ?

loop_
_restr_equal_torsion_atom_site_label_1
_restr_equal_torsion_site_symmetry_1
_restr_equal_torsion_atom_site_label_2
_restr_equal_torsion_site_symmetry_2
_restr_equal_torsion_atom_site_label_3
_restr_equal_torsion_site_symmetry_3
_restr_equal_torsion_atom_site_label_4
_restr_equal_torsion_site_symmetry_4
_restr_equal_torsion_class_class_id
_restr_equal_torsion_class_target_weight_param
? ? ? ? ? ? ? ? ? ?

loop_
_restr_torsion_atom_site_label_1
_restr_torsion_site_symmetry_1
_restr_torsion_atom_site_label_2
_restr_torsion_site_symmetry_2
_restr_torsion_atom_site_label_3
_restr_torsion_site_symmetry_3
_restr_torsion_atom_site_label_4
_restr_torsion_site_symmetry_4
_restr_torsion_angle_target
_restr_torsion_weight_param
? ? ? ? ? ? ? ? ? ?

loop_
_twin_individual_id
_twin_individual_mass_fraction_refined
_twin_individual_twin_matrix_11
_twin_individual_twin_matrix_12
_twin_individual_twin_matrix_13
_twin_individual_twin_matrix_21
_twin_individual_twin_matrix_22
_twin_individual_twin_matrix_23
_twin_individual_twin_matrix_31
_twin_individual_twin_matrix_32
_twin_individual_twin_matrix_33
? ? ? ? ? ? ? ? ? ? ?

loop_
_jana_atom_site_adp_c_label
_jana_atom_site_adp_c_type_symbol
_jana_atom_site_adp_c_111
_jana_atom_site_adp_c_112
_jana_atom_site_adp_c_113
_jana_atom_site_adp_c_122
_jana_atom_site_adp_c_123
_jana_atom_site_adp_c_133
_jana_atom_site_adp_c_222
_jana_atom_site_adp_c_223
_jana_atom_site_adp_c_233
_jana_atom_site_adp_c_333
? ? ? ? ? ? ? ? ? ? ? ?

loop_
_jana_atom_site_adp_d_label
_jana_atom_site_adp_d_type_symbol
_jana_atom_site_adp_d_1111
_jana_atom_site_adp_d_1112
_jana_atom_site_adp_d_1113
_jana_atom_site_adp_d_1122
_jana_atom_site_adp_d_1123
_jana_atom_site_adp_d_1133
_jana_atom_site_adp_d_1222
_jana_atom_site_adp_d_1223
_jana_atom_site_adp_d_1233
_jana_atom_site_adp_d_1333
_jana_atom_site_adp_d_2222
_jana_atom_site_adp_d_2223
_jana_atom_site_adp_d_2233
_jana_atom_site_adp_d_2333
_jana_atom_site_adp_d_3333
? ? ? ? ? ? ? ? ? ? ? ? ? ? ? ? ?

loop_
_jana_atom_site_adp_e_label
_jana_atom_site_adp_e_type_symbol
_jana_atom_site_adp_e_11111
_jana_atom_site_adp_e_11112
_jana_atom_site_adp_e_11113
_jana_atom_site_adp_e_11122
_jana_atom_site_adp_e_11123
_jana_atom_site_adp_e_11133
_jana_atom_site_adp_e_11222
_jana_atom_site_adp_e_11223
_jana_atom_site_adp_e_11233
_jana_atom_site_adp_e_11333
_jana_atom_site_adp_e_12222
_jana_atom_site_adp_e_12223
_jana_atom_site_adp_e_12233
_jana_atom_site_adp_e_12333
_jana_atom_site_adp_e_13333
_jana_atom_site_adp_e_22222
_jana_atom_site_adp_e_22223
_jana_atom_site_adp_e_22233
_jana_atom_site_adp_e_22333
_jana_atom_site_adp_e_23333
_jana_atom_site_adp_e_33333
? ? ? ? ? ? ? ? ? ? ? ? ? ? ? ? ? ? ? ? ? ? ?

loop_
_jana_atom_site_adp_f_label
_jana_atom_site_adp_f_type_symbol
_jana_atom_site_adp_f_111111
_jana_atom_site_adp_f_111112
_jana_atom_site_adp_f_111113
_jana_atom_site_adp_f_111122
_jana_atom_site_adp_f_111123
_jana_atom_site_adp_f_111133
_jana_atom_site_adp_f_111222
_jana_atom_site_adp_f_111223
_jana_atom_site_adp_f_111233
_jana_atom_site_adp_f_111333
_jana_atom_site_adp_f_112222
_jana_atom_site_adp_f_112223
_jana_atom_site_adp_f_112233
_jana_atom_site_adp_f_112333
_jana_atom_site_adp_f_113333
_jana_atom_site_adp_f_122222
_jana_atom_site_adp_f_122223
_jana_atom_site_adp_f_122233
_jana_atom_site_adp_f_122333
_jana_atom_site_adp_f_123333
_jana_atom_site_adp_f_133333
_jana_atom_site_adp_f_222222
_jana_atom_site_adp_f_222223
_jana_atom_site_adp_f_222233
_jana_atom_site_adp_f_222333
_jana_atom_site_adp_f_223333
_jana_atom_site_adp_f_233333
_jana_atom_site_adp_f_333333
? ? ? ? ? ? ? ? ? ? ? ? ? ? ? ? ? ? ? ? ? ? ? ? ? ? ? ? ? ?
